data_7044969
loop_
_publ_author_name
'Navarro, Miquel'
'Li, Mo'
'Bernhard, Stefan'
'Albrecht, Martin'

_publ_section_title
;
 A mesoionic nitrogen-donor ligand: structure, iridium coordination, and
 catalytic effects.
;
_journal_issue 3
_journal_name_full 'Dalton transactions (Cambridge, England : 2003)'
_journal_page_first 659
_journal_page_last 662
_journal_paper_doi 10.1039/c7dt04555g
_journal_volume 47
_journal_year 2018
_chemical_formula_moiety 'C26 H32 Cl Ir N2 O4'
_chemical_formula_sum 'C26 H32 Cl Ir N2 O4'
_chemical_formula_weight 664.18
_space_group_IT_number 61
_space_group_name_Hall '-P 2ac 2ab'
_space_group_name_H-M_alt 'P b c a'
_symmetry_cell_setting orthorhombic
_symmetry_Int_Tables_number 61
_symmetry_space_group_name_Hall '-P 2ac 2ab'
_symmetry_space_group_name_H-M 'P b c a'
_atom_sites_solution_hydrogens geom
_audit_creation_date 2017-10-03T11:40:13-00:00
_audit_creation_method 'WinGX routine CIF_UPDATE'
_audit_update_record
;
2017-10-25 deposited with the CCDC.
2017-12-06 downloaded from the CCDC.
;
_cell_angle_alpha 90
_cell_angle_beta 90
_cell_angle_gamma 90
_cell_formula_units_Z 8
_cell_length_a 15.5088(3)
_cell_length_b 13.34471(14)
_cell_length_c 24.9142(5)
_cell_measurement_reflns_used 8685
_cell_measurement_temperature 123(2)
_cell_measurement_theta_max 27.558
_cell_measurement_theta_min 2.088
_cell_volume 5156.25(15)
_computing_cell_refinement 'CrysAlisPro 1.171.38.46 (Rigaku OD, 2015)'
_computing_data_collection 'CrysAlisPro 1.171.38.46 (Rigaku OD, 2015)'
_computing_data_reduction 'CrysAlisPro 1.171.38.46 (Rigaku OD, 2015)'
_computing_structure_refinement 'SHELXL-2017/1 (Sheldrick, 2017)'
_diffrn_ambient_environment N~2~
_diffrn_ambient_temperature 123(2)
_diffrn_detector 'CCD plate'
_diffrn_detector_area_resol_mean 16.0965
_diffrn_detector_type Eos
_diffrn_measured_fraction_theta_full 1
_diffrn_measured_fraction_theta_max 0.917
_diffrn_measurement_device 'four-circle diffractometer'
_diffrn_measurement_device_type 'SuperNova, Single source at offset, Eos'
_diffrn_measurement_method '\w scans'
_diffrn_orient_matrix_type 'CrysAlisPro convention (1999,Acta A55,543-557)'
_diffrn_orient_matrix_UB_11 -0.0246358
_diffrn_orient_matrix_UB_12 -0.0027372
_diffrn_orient_matrix_UB_13 -0.0239424
_diffrn_orient_matrix_UB_21 0.0385219
_diffrn_orient_matrix_UB_22 -0.0031418
_diffrn_orient_matrix_UB_23 -0.0152597
_diffrn_orient_matrix_UB_31 -0.0010146
_diffrn_orient_matrix_UB_32 -0.052979
_diffrn_orient_matrix_UB_33 0.0021474
_diffrn_radiation_monochromator mirror
_diffrn_radiation_probe x-ray
_diffrn_radiation_type MoK\a
_diffrn_radiation_wavelength 0.71073
_diffrn_reflns_av_R_equivalents 0.0415
_diffrn_reflns_av_unetI/netI 0.061
_diffrn_reflns_Laue_measured_fraction_full 1
_diffrn_reflns_Laue_measured_fraction_max 0.917
_diffrn_reflns_limit_h_max 17
_diffrn_reflns_limit_h_min -19
_diffrn_reflns_limit_k_max 17
_diffrn_reflns_limit_k_min -12
_diffrn_reflns_limit_l_max 32
_diffrn_reflns_limit_l_min -29
_diffrn_reflns_number 28230
_diffrn_reflns_point_group_measured_fraction_full 1
_diffrn_reflns_point_group_measured_fraction_max 0.917
_diffrn_reflns_theta_full 25.242
_diffrn_reflns_theta_max 28.107
_diffrn_reflns_theta_min 1.635
_diffrn_source 'micro-focus sealed X-ray tube'
_diffrn_source_type 'SuperNova (Mo) X-ray Source'
_exptl_absorpt_coefficient_mu 5.316
_exptl_absorpt_correction_T_max 1
_exptl_absorpt_correction_T_min 0.482
_exptl_absorpt_correction_type gaussian
_exptl_absorpt_process_details
;
        CrysAlisPro 1.171.38.46 (Rigaku Oxford Diffraction, 2015)
Numerical absorption correction based on gaussian integration over
                        a multifaceted crystal model
        Empirical absorption correction using spherical harmonics,
 implemented in SCALE3 ABSPACK scaling algorithm.
;
_exptl_crystal_colour yellow
_exptl_crystal_density_diffrn 1.711
_exptl_crystal_description rod
_exptl_crystal_F_000 2624
_exptl_crystal_size_max 0.305
_exptl_crystal_size_mid 0.044
_exptl_crystal_size_min 0.026
_refine_diff_density_max 0.83
_refine_diff_density_min -0.725
_refine_diff_density_rms 0.127
_refine_ls_extinction_method none
_refine_ls_goodness_of_fit_ref 1.018
_refine_ls_hydrogen_treatment constr
_refine_ls_matrix_type full
_refine_ls_number_parameters 316
_refine_ls_number_reflns 5778
_refine_ls_number_restraints 0
_refine_ls_restrained_S_all 1.018
_refine_ls_R_factor_all 0.063
_refine_ls_R_factor_gt 0.0306
_refine_ls_shift/su_max 0.001
_refine_ls_shift/su_mean 0
_refine_ls_structure_factor_coef Fsqd
_refine_ls_weighting_details 'w=1/[\s^2^(Fo^2^)+(0.0139P)^2^+3.3933P] where P=(Fo^2^+2Fc^2^)/3'
_refine_ls_weighting_scheme calc
_refine_ls_wR_factor_gt 0.0441
_refine_ls_wR_factor_ref 0.0508
_reflns_Friedel_coverage 0
_reflns_number_gt 3977
_reflns_number_total 5778
_reflns_threshold_expression 'I > 2\s(I)'
_cod_data_source_file c7dt04555g2.cif
_cod_data_source_block 17ma149_mnb401
_cod_depositor_comments 'Adding full bibliography for 7044968--7044970.cif.'
_cod_original_cell_volume 5156.26(14)
_cod_database_code 7044969

loop_
_symmetry_equiv_pos_as_xyz
'x, y, z'
'-x+1/2, -y, z+1/2'
'-x, y+1/2, -z+1/2'
'x+1/2, -y+1/2, -z'
'-x, -y, -z'
'x-1/2, y, -z-1/2'
'x, -y-1/2, z-1/2'
'-x-1/2, y-1/2, z'

loop_
_atom_site_label
_atom_site_type_symbol
_atom_site_fract_x
_atom_site_fract_y
_atom_site_fract_z
_atom_site_U_iso_or_equiv
_atom_site_adp_type
_atom_site_occupancy
_atom_site_site_symmetry_order
_atom_site_calc_flag
_atom_site_refinement_flags_posn
_atom_site_refinement_flags_adp
Ir1 Ir 0.55775(2) 0.18041(2) 0.37445(2) 0.01924(5) Uani 1 1 d . .
Cl1 Cl 0.47447(6) 0.11669(8) 0.44886(4) 0.0290(3) Uani 1 1 d . .
O4 O 0.64940(17) 0.42326(19) 0.46480(10) 0.0271(7) Uani 1 1 d . .
O2 O 0.30058(16) 0.45659(19) 0.33065(10) 0.0234(7) Uani 1 1 d . .
O3 O 0.36491(17) 0.26771(19) 0.32389(10) 0.0235(7) Uani 1 1 d . .
O1 O 0.38898(16) 0.60691(18) 0.37691(10) 0.0245(6) Uani 1 1 d . .
N1 N 0.6275(2) 0.2641(2) 0.43064(12) 0.0190(8) Uani 1 1 d . .
N2 N 0.7463(2) 0.0914(2) 0.51602(12) 0.0188(8) Uani 1 1 d . .
C1 C 0.4917(2) 0.3135(3) 0.37633(15) 0.0185(8) Uani 1 1 d . .
C5 C 0.3807(3) 0.4363(3) 0.35274(15) 0.0203(9) Uani 1 1 d . .
C2 C 0.5318(2) 0.3912(3) 0.40382(15) 0.0185(9) Uani 1 1 d . .
C4 C 0.4258(2) 0.5133(3) 0.37902(15) 0.0206(9) Uani 1 1 d . .
C10 C 0.6093(2) 0.3635(3) 0.43542(16) 0.0204(9) Uani 1 1 d . .
C12 C 0.6815(3) 0.1360(3) 0.48897(15) 0.0200(9) Uani 1 1 d . .
H12 H 0.625451 0.107331 0.489791 0.024 Uiso 1 1 calc R U
C19 C 0.5672(3) 0.1715(3) 0.28862(15) 0.0247(10) Uani 1 1 d . .
C13 C 0.8273(3) 0.1288(3) 0.51546(15) 0.0215(9) Uani 1 1 d . .
H13 H 0.872377 0.094903 0.533786 0.026 Uiso 1 1 calc R U
C11 C 0.6957(3) 0.2234(3) 0.45991(15) 0.0181(9) Uani 1 1 d . .
C21 C 0.6607(3) 0.0789(3) 0.34253(16) 0.0265(10) Uani 1 1 d . .
C17 C 0.5819(3) 0.0285(3) 0.34033(16) 0.0277(11) Uani 1 1 d . .
C14 C 0.8438(3) 0.2160(3) 0.48822(15) 0.0236(10) Uani 1 1 d . .
H14 H 0.900395 0.243105 0.488024 0.028 Uiso 1 1 calc R U
C8 C 0.3053(3) 0.4809(3) 0.27507(15) 0.0314(11) Uani 1 1 d . .
H8A H 0.331689 0.425053 0.255467 0.047 Uiso 1 1 calc R U
H8B H 0.340415 0.541284 0.27032 0.047 Uiso 1 1 calc R U
H8C H 0.247128 0.492948 0.261178 0.047 Uiso 1 1 calc R U
C18 C 0.5223(3) 0.0854(3) 0.30730(16) 0.0254(10) Uani 1 1 d . .
C15 C 0.7785(3) 0.2642(3) 0.46117(15) 0.0230(10) Uani 1 1 d . .
H15 H 0.78986 0.325658 0.443254 0.028 Uiso 1 1 calc R U
C3 C 0.5015(3) 0.4897(3) 0.40584(15) 0.0211(10) Uani 1 1 d . .
H3 H 0.532114 0.539582 0.425235 0.025 Uiso 1 1 calc R U
C6 C 0.4129(3) 0.3388(3) 0.35148(15) 0.0201(9) Uani 1 1 d . .
C20 C 0.6520(3) 0.1719(3) 0.31230(16) 0.0264(10) Uani 1 1 d . .
C16 C 0.7272(3) 0.0010(3) 0.54793(15) 0.0245(10) Uani 1 1 d . .
H16A H 0.729999 0.017468 0.586231 0.037 Uiso 1 1 calc R U
H16B H 0.769624 -0.051163 0.539689 0.037 Uiso 1 1 calc R U
H16C H 0.66928 -0.023223 0.539089 0.037 Uiso 1 1 calc R U
C9 C 0.3006(3) 0.2220(3) 0.35741(16) 0.0330(11) Uani 1 1 d . .
H9A H 0.267509 0.173373 0.336318 0.049 Uiso 1 1 calc R U
H9B H 0.261756 0.273691 0.371331 0.049 Uiso 1 1 calc R U
H9C H 0.328787 0.187615 0.387433 0.049 Uiso 1 1 calc R U
C7 C 0.4290(3) 0.6828(3) 0.40861(17) 0.0324(11) Uani 1 1 d . .
H7A H 0.488503 0.692607 0.396427 0.049 Uiso 1 1 calc R U
H7B H 0.429117 0.662193 0.446367 0.049 Uiso 1 1 calc R U
H7C H 0.396944 0.745652 0.404815 0.049 Uiso 1 1 calc R U
C26 C 0.7429(3) 0.0435(3) 0.36881(17) 0.0409(12) Uani 1 1 d . .
H26A H 0.778683 0.101497 0.378052 0.061 Uiso 1 1 calc R U
H26B H 0.774434 -0.000018 0.343958 0.061 Uiso 1 1 calc R U
H26C H 0.728868 0.006031 0.401499 0.061 Uiso 1 1 calc R U
C22 C 0.5607(3) -0.0696(3) 0.36710(18) 0.0434(13) Uani 1 1 d . .
H22A H 0.591822 -0.074402 0.401232 0.065 Uiso 1 1 calc R U
H22B H 0.577946 -0.125084 0.343661 0.065 Uiso 1 1 calc R U
H22C H 0.498504 -0.073253 0.373824 0.065 Uiso 1 1 calc R U
C24 C 0.5343(3) 0.2463(3) 0.24831(17) 0.0375(13) Uani 1 1 d . .
H24A H 0.471324 0.249879 0.250506 0.056 Uiso 1 1 calc R U
H24B H 0.551314 0.22528 0.212126 0.056 Uiso 1 1 calc R U
H24C H 0.558954 0.312357 0.256035 0.056 Uiso 1 1 calc R U
C25 C 0.7218(3) 0.2457(3) 0.30122(18) 0.0412(13) Uani 1 1 d . .
H25A H 0.696237 0.311099 0.293082 0.062 Uiso 1 1 calc R U
H25B H 0.755964 0.222894 0.270464 0.062 Uiso 1 1 calc R U
H25C H 0.75909 0.251555 0.332806 0.062 Uiso 1 1 calc R U
C23 C 0.4361(3) 0.0485(3) 0.28871(18) 0.0429(13) Uani 1 1 d . .
H23A H 0.407048 0.013727 0.31826 0.064 Uiso 1 1 calc R U
H23B H 0.443915 0.002195 0.258585 0.064 Uiso 1 1 calc R U
H23C H 0.400883 0.105551 0.277124 0.064 Uiso 1 1 calc R U

loop_
_atom_site_aniso_label
_atom_site_aniso_U_11
_atom_site_aniso_U_22
_atom_site_aniso_U_33
_atom_site_aniso_U_23
_atom_site_aniso_U_13
_atom_site_aniso_U_12
Ir1 0.02058(9) 0.01475(8) 0.02240(8) -0.00105(8) -0.00272(8) 0.00154(8)
Cl1 0.0242(6) 0.0273(6) 0.0355(6) 0.0065(5) 0.0017(5) -0.0019(5)
O4 0.0285(17) 0.0169(15) 0.0358(18) -0.0065(13) -0.0078(14) 0.0019(13)
O2 0.0194(15) 0.0299(17) 0.0209(15) 0.0074(13) -0.0027(13) 0.0044(14)
O3 0.0242(17) 0.0205(15) 0.0259(17) -0.0006(13) -0.0041(14) -0.0046(14)
O1 0.0264(16) 0.0126(13) 0.0346(16) 0.0024(15) 0.0003(14) 0.0031(13)
N1 0.020(2) 0.0171(18) 0.0195(19) 0.0036(15) -0.0054(16) 0.0024(16)
N2 0.0181(18) 0.0181(19) 0.0202(18) -0.0008(14) -0.0007(15) 0.0012(17)
C1 0.022(2) 0.0167(19) 0.0166(19) 0.003(2) 0.0027(19) -0.0004(19)
C5 0.022(2) 0.020(2) 0.018(2) 0.0064(18) 0.0020(18) 0.003(2)
C2 0.016(2) 0.018(2) 0.022(2) 0.0034(18) -0.0025(17) 0.0000(19)
C4 0.023(2) 0.016(2) 0.022(2) 0.0037(19) 0.006(2) 0.0003(18)
C10 0.018(2) 0.020(2) 0.023(2) 0.0033(19) 0.0067(19) -0.002(2)
C12 0.018(2) 0.020(2) 0.022(2) -0.0025(18) 0.0027(19) 0.001(2)
C19 0.034(3) 0.019(2) 0.021(2) -0.0068(18) 0.000(2) 0.008(2)
C13 0.020(2) 0.023(2) 0.021(2) -0.0014(19) -0.0037(19) -0.001(2)
C11 0.018(2) 0.016(2) 0.020(2) -0.0055(19) -0.0022(19) 0.002(2)
C21 0.027(3) 0.027(2) 0.025(2) -0.011(2) -0.003(2) 0.011(2)
C17 0.036(3) 0.018(2) 0.029(3) -0.0090(19) -0.005(2) 0.006(2)
C14 0.019(2) 0.022(2) 0.030(3) -0.002(2) 0.001(2) -0.001(2)
C8 0.032(3) 0.039(3) 0.024(2) 0.010(2) -0.006(2) 0.004(2)
C18 0.027(2) 0.020(2) 0.029(3) -0.007(2) -0.010(2) 0.001(2)
C15 0.028(3) 0.017(2) 0.024(2) 0.0000(18) 0.000(2) 0.000(2)
C3 0.025(2) 0.016(2) 0.021(2) 0.0002(18) 0.0030(19) -0.003(2)
C6 0.022(2) 0.022(2) 0.017(2) -0.0013(17) 0.0011(18) -0.0018(19)
C20 0.029(3) 0.025(2) 0.026(2) -0.005(2) 0.004(2) -0.003(2)
C16 0.026(2) 0.023(2) 0.024(2) 0.0075(19) -0.002(2) 0.000(2)
C9 0.028(3) 0.032(2) 0.039(3) -0.002(2) 0.001(2) -0.015(2)
C7 0.040(3) 0.019(2) 0.038(3) 0.000(2) -0.004(2) 0.006(2)
C26 0.033(3) 0.047(3) 0.042(3) -0.016(2) -0.009(2) 0.015(2)
C22 0.061(3) 0.015(2) 0.054(3) -0.002(2) -0.012(3) 0.005(2)
C24 0.056(3) 0.031(3) 0.026(3) 0.002(2) 0.000(2) 0.013(2)
C25 0.042(3) 0.045(3) 0.038(3) -0.005(2) 0.017(3) -0.004(3)
C23 0.044(3) 0.031(3) 0.054(3) -0.012(2) -0.018(3) 0.001(3)

loop_
_atom_type_symbol
_atom_type_description
_atom_type_scat_dispersion_real
_atom_type_scat_dispersion_imag
_atom_type_scat_source
C C 0.0033 0.0016 'International Tables Vol C Tables 4.2.6.8 and 6.1.1.4'
H H 0 0 'International Tables Vol C Tables 4.2.6.8 and 6.1.1.4'
Cl Cl 0.1484 0.1585 'International Tables Vol C Tables 4.2.6.8 and 6.1.1.4'
Ir Ir -1.4442 7.9887 'International Tables Vol C Tables 4.2.6.8 and 6.1.1.4'
N N 0.0061 0.0033 'International Tables Vol C Tables 4.2.6.8 and 6.1.1.4'
O O 0.0106 0.006 'International Tables Vol C Tables 4.2.6.8 and 6.1.1.4'

loop_
_exptl_crystal_face_index_h
_exptl_crystal_face_index_k
_exptl_crystal_face_index_l
_exptl_crystal_face_perp_dist
0 0 -1 0.0128
0 0 1 0.0128
1 0 0 0.0224
-1 0 0 0.0214
0 -1 0 0.1526
0 1 0 0.1526

loop_
_geom_angle_atom_site_label_1
_geom_angle_atom_site_label_2
_geom_angle_atom_site_label_3
_geom_angle
C1 Ir1 N1 77.34(14)
C1 Ir1 C20 113.89(15)
N1 Ir1 C20 99.20(14)
C1 Ir1 C19 96.02(14)
N1 Ir1 C19 131.34(14)
C20 Ir1 C19 39.35(14)
C1 Ir1 C18 113.40(15)
N1 Ir1 C18 163.49(14)
C20 Ir1 C18 65.34(15)
C19 Ir1 C18 38.48(14)
C1 Ir1 C17 151.63(15)
N1 Ir1 C17 130.80(14)
C20 Ir1 C17 63.88(15)
C19 Ir1 C17 63.81(15)
C18 Ir1 C17 38.50(14)
C1 Ir1 C21 152.61(15)
N1 Ir1 C21 101.05(14)
C20 Ir1 C21 38.86(14)
C19 Ir1 C21 64.15(14)
C18 Ir1 C21 63.48(15)
C17 Ir1 C21 36.41(14)
C1 Ir1 Cl1 91.16(10)
N1 Ir1 Cl1 87.18(9)
C20 Ir1 Cl1 154.91(11)
C19 Ir1 Cl1 141.46(11)
C18 Ir1 Cl1 104.51(12)
C17 Ir1 Cl1 93.57(11)
C21 Ir1 Cl1 116.17(11)
C5 O2 C8 112.6(3)
C6 O3 C9 112.0(3)
C4 O1 C7 116.3(3)
C10 N1 C11 119.4(3)
C10 N1 Ir1 118.1(3)
C11 N1 Ir1 122.3(2)
C12 N2 C13 121.6(3)
C12 N2 C16 118.7(3)
C13 N2 C16 119.6(3)
C2 C1 C6 115.1(3)
C2 C1 Ir1 115.7(3)
C6 C1 Ir1 129.0(3)
O2 C5 C6 119.6(4)
O2 C5 C4 119.3(3)
C6 C5 C4 121.0(4)
C1 C2 C3 124.7(4)
C1 C2 C10 115.9(3)
C3 C2 C10 119.2(4)
O1 C4 C3 125.2(3)
O1 C4 C5 116.1(3)
C3 C4 C5 118.7(3)
O4 C10 N1 124.8(4)
O4 C10 C2 123.7(4)
N1 C10 C2 111.4(3)
N2 C12 C11 120.8(4)
N2 C12 H12 119.6
C11 C12 H12 119.6
C18 C19 C20 108.4(4)
C18 C19 C24 126.0(4)
C20 C19 C24 125.5(4)
C18 C19 Ir1 71.6(2)
C20 C19 Ir1 69.8(2)
C24 C19 Ir1 127.2(3)
N2 C13 C14 119.5(4)
N2 C13 H13 120.3
C14 C13 H13 120.3
C12 C11 N1 118.6(4)
C12 C11 C15 117.5(4)
N1 C11 C15 123.9(4)
C17 C21 C20 108.0(4)
C17 C21 C26 127.3(4)
C20 C21 C26 124.7(4)
C17 C21 Ir1 71.4(2)
C20 C21 Ir1 66.6(2)
C26 C21 Ir1 129.6(3)
C21 C17 C18 109.1(4)
C21 C17 C22 126.3(4)
C18 C17 C22 124.5(4)
C21 C17 Ir1 72.2(2)
C18 C17 Ir1 68.5(2)
C22 C17 Ir1 125.8(3)
C13 C14 C15 120.1(4)
C13 C14 H14 119.9
C15 C14 H14 119.9
O2 C8 H8A 109.5
O2 C8 H8B 109.5
H8A C8 H8B 109.5
O2 C8 H8C 109.5
H8A C8 H8C 109.5
H8B C8 H8C 109.5
C19 C18 C17 107.2(4)
C19 C18 C23 127.0(4)
C17 C18 C23 124.9(4)
C19 C18 Ir1 69.9(2)
C17 C18 Ir1 73.0(2)
C23 C18 Ir1 131.0(3)
C14 C15 C11 120.3(4)
C14 C15 H15 119.8
C11 C15 H15 119.8
C4 C3 C2 118.8(4)
C4 C3 H3 120.6
C2 C3 H3 120.6
O3 C6 C5 117.2(4)
O3 C6 C1 121.2(3)
C5 C6 C1 121.6(4)
C19 C20 C21 107.1(4)
C19 C20 C25 126.1(4)
C21 C20 C25 126.2(4)
C19 C20 Ir1 70.9(2)
C21 C20 Ir1 74.6(2)
C25 C20 Ir1 126.7(3)
N2 C16 H16A 109.5
N2 C16 H16B 109.5
H16A C16 H16B 109.5
N2 C16 H16C 109.5
H16A C16 H16C 109.5
H16B C16 H16C 109.5
O3 C9 H9A 109.5
O3 C9 H9B 109.5
H9A C9 H9B 109.5
O3 C9 H9C 109.5
H9A C9 H9C 109.5
H9B C9 H9C 109.5
O1 C7 H7A 109.5
O1 C7 H7B 109.5
H7A C7 H7B 109.5
O1 C7 H7C 109.5
H7A C7 H7C 109.5
H7B C7 H7C 109.5
C21 C26 H26A 109.5
C21 C26 H26B 109.5
H26A C26 H26B 109.5
C21 C26 H26C 109.5
H26A C26 H26C 109.5
H26B C26 H26C 109.5
C17 C22 H22A 109.5
C17 C22 H22B 109.5
H22A C22 H22B 109.5
C17 C22 H22C 109.5
H22A C22 H22C 109.5
H22B C22 H22C 109.5
C19 C24 H24A 109.5
C19 C24 H24B 109.5
H24A C24 H24B 109.5
C19 C24 H24C 109.5
H24A C24 H24C 109.5
H24B C24 H24C 109.5
C20 C25 H25A 109.5
C20 C25 H25B 109.5
H25A C25 H25B 109.5
C20 C25 H25C 109.5
H25A C25 H25C 109.5
H25B C25 H25C 109.5
C18 C23 H23A 109.5
C18 C23 H23B 109.5
H23A C23 H23B 109.5
C18 C23 H23C 109.5
H23A C23 H23C 109.5
H23B C23 H23C 109.5

loop_
_geom_bond_atom_site_label_1
_geom_bond_atom_site_label_2
_geom_bond_distance
Ir1 C1 2.050(4)
Ir1 N1 2.093(3)
Ir1 C20 2.132(4)
Ir1 C19 2.147(4)
Ir1 C18 2.170(4)
Ir1 C17 2.230(4)
Ir1 C21 2.240(4)
Ir1 Cl1 2.4141(10)
O4 C10 1.249(4)
O2 C5 1.385(4)
O2 C8 1.424(4)
O3 C6 1.388(4)
O3 C9 1.436(4)
O1 C4 1.374(4)
O1 C7 1.426(4)
N1 C10 1.361(4)
N1 C11 1.394(4)
N2 C12 1.349(4)
N2 C13 1.351(4)
N2 C16 1.474(4)
C1 C2 1.390(5)
C1 C6 1.411(5)
C5 C6 1.395(5)
C5 C4 1.405(5)
C2 C3 1.397(5)
C2 C10 1.483(5)
C4 C3 1.387(5)
C12 C11 1.390(5)
C12 H12 0.95
C19 C18 1.423(5)
C19 C20 1.440(5)
C19 C24 1.505(5)
C13 C14 1.371(5)
C13 H13 0.95
C11 C15 1.395(5)
C21 C17 1.396(5)
C21 C20 1.458(5)
C21 C26 1.509(5)
C17 C18 1.451(5)
C17 C22 1.506(5)
C14 C15 1.376(5)
C14 H14 0.95
C8 H8A 0.98
C8 H8B 0.98
C8 H8C 0.98
C18 C23 1.498(5)
C15 H15 0.95
C3 H3 0.95
C20 C25 1.489(5)
C16 H16A 0.98
C16 H16B 0.98
C16 H16C 0.98
C9 H9A 0.98
C9 H9B 0.98
C9 H9C 0.98
C7 H7A 0.98
C7 H7B 0.98
C7 H7C 0.98
C26 H26A 0.98
C26 H26B 0.98
C26 H26C 0.98
C22 H22A 0.98
C22 H22B 0.98
C22 H22C 0.98
C24 H24A 0.98
C24 H24B 0.98
C24 H24C 0.98
C25 H25A 0.98
C25 H25B 0.98
C25 H25C 0.98
C23 H23A 0.98
C23 H23B 0.98
C23 H23C 0.98

loop_
_geom_torsion_atom_site_label_1
_geom_torsion_atom_site_label_2
_geom_torsion_atom_site_label_3
_geom_torsion_atom_site_label_4
_geom_torsion
C8 O2 C5 C6 -88.7(4)
C8 O2 C5 C4 95.2(4)
C6 C1 C2 C3 -3.0(6)
Ir1 C1 C2 C3 174.1(3)
C6 C1 C2 C10 173.2(3)
Ir1 C1 C2 C10 -9.6(4)
C7 O1 C4 C3 -5.3(5)
C7 O1 C4 C5 173.0(3)
O2 C5 C4 O1 -5.2(5)
C6 C5 C4 O1 178.8(3)
O2 C5 C4 C3 173.3(3)
C6 C5 C4 C3 -2.8(6)
C11 N1 C10 O4 -0.2(6)
Ir1 N1 C10 O4 -175.3(3)
C11 N1 C10 C2 -176.6(3)
Ir1 N1 C10 C2 8.3(4)
C1 C2 C10 O4 -175.6(4)
C3 C2 C10 O4 0.9(6)
C1 C2 C10 N1 0.9(5)
C3 C2 C10 N1 177.3(3)
C13 N2 C12 C11 -0.8(5)
C16 N2 C12 C11 177.7(3)
C12 N2 C13 C14 2.2(5)
C16 N2 C13 C14 -176.3(3)
N2 C12 C11 N1 177.1(3)
N2 C12 C11 C15 -1.8(5)
C10 N1 C11 C12 131.2(4)
Ir1 N1 C11 C12 -53.9(4)
C10 N1 C11 C15 -50.0(5)
Ir1 N1 C11 C15 124.9(3)
C20 C21 C17 C18 2.2(4)
C26 C21 C17 C18 -175.1(4)
Ir1 C21 C17 C18 58.8(3)
C20 C21 C17 C22 -178.4(4)
C26 C21 C17 C22 4.3(7)
Ir1 C21 C17 C22 -121.8(4)
C20 C21 C17 Ir1 -56.6(3)
C26 C21 C17 Ir1 126.1(4)
N2 C13 C14 C15 -0.8(6)
C20 C19 C18 C17 -3.5(4)
C24 C19 C18 C17 173.0(4)
Ir1 C19 C18 C17 -63.9(3)
C20 C19 C18 C23 -172.8(4)
C24 C19 C18 C23 3.7(6)
Ir1 C19 C18 C23 126.8(4)
C20 C19 C18 Ir1 60.4(3)
C24 C19 C18 Ir1 -123.2(4)
C21 C17 C18 C19 0.8(4)
C22 C17 C18 C19 -178.6(4)
Ir1 C17 C18 C19 61.9(3)
C21 C17 C18 C23 170.4(4)
C22 C17 C18 C23 -9.0(6)
Ir1 C17 C18 C23 -128.6(4)
C21 C17 C18 Ir1 -61.0(3)
C22 C17 C18 Ir1 119.5(4)
C13 C14 C15 C11 -1.9(6)
C12 C11 C15 C14 3.1(5)
N1 C11 C15 C14 -175.7(4)
O1 C4 C3 C2 -179.1(3)
C5 C4 C3 C2 2.6(5)
C1 C2 C3 C4 0.3(6)
C10 C2 C3 C4 -175.8(3)
C9 O3 C6 C5 -87.5(4)
C9 O3 C6 C1 93.6(4)
O2 C5 C6 O3 5.0(5)
C4 C5 C6 O3 -179.0(3)
O2 C5 C6 C1 -176.1(3)
C4 C5 C6 C1 -0.1(6)
C2 C1 C6 O3 -178.3(3)
Ir1 C1 C6 O3 5.0(5)
C2 C1 C6 C5 2.9(5)
Ir1 C1 C6 C5 -173.9(3)
C18 C19 C20 C21 4.8(4)
C24 C19 C20 C21 -171.7(4)
Ir1 C19 C20 C21 66.4(3)
C18 C19 C20 C25 176.4(4)
C24 C19 C20 C25 -0.1(6)
Ir1 C19 C20 C25 -122.0(4)
C18 C19 C20 Ir1 -61.6(3)
C24 C19 C20 Ir1 122.0(4)
C17 C21 C20 C19 -4.3(4)
C26 C21 C20 C19 173.1(3)
Ir1 C21 C20 C19 -63.9(3)
C17 C21 C20 C25 -175.9(4)
C26 C21 C20 C25 1.5(6)
Ir1 C21 C20 C25 124.5(4)
C17 C21 C20 Ir1 59.6(3)
C26 C21 C20 Ir1 -123.0(4)
